data_7008246
loop_
_publ_author_name
'Bermingham, Michael J.'
'Cloke, F Geoffrey N'
'Gardiner, Michael G.'
'Hitchcock, Peter B.'
'Wise, Lauren E.'
'Yates, Brian F.'

_publ_section_title
;
 Structural studies of group 1 metal 4-azapentalenyl complexes.
;
_journal_issue 7
_journal_name_full 'Dalton transactions (Cambridge, England : 2003)'
_journal_page_first 1157
_journal_page_last 1158
_journal_paper_doi 10.1039/b500198f
_journal_year 2005
_chemical_formula_sum 'C13 H12 K N O0.5'
_chemical_formula_weight 229.34
_chemical_name_systematic
;
?
;
_space_group_IT_number 15
_symmetry_cell_setting monoclinic
_symmetry_space_group_name_Hall '-C 2yc'
_symmetry_space_group_name_H-M 'C 1 2/c 1'
_atom_sites_solution_hydrogens geom
_atom_sites_solution_primary direct
_atom_sites_solution_secondary difmap
_audit_creation_method SHELXL-97
_cell_angle_alpha 90.00
_cell_angle_beta 102.1350(10)
_cell_angle_gamma 90.00
_cell_formula_units_Z 8
_cell_length_a 17.6808(2)
_cell_length_b 10.2199(2)
_cell_length_c 12.4844(4)
_cell_measurement_temperature 173(2)
_cell_volume 2205.47(9)
_computing_cell_refinement 'HKL Scalepack (Otwinowski & Minor 1997)'
_computing_data_collection 'Collect (Nonius BV, 1997-2000)'
_computing_data_reduction 'HKL Denzo and Scalepack (Otwinowski & Minor 1997)'
_computing_structure_refinement 'SHELXL-97 (Sheldrick, 1997)'
_computing_structure_solution 'SHELXS-97 (Sheldrick, 1990)'
_diffrn_ambient_temperature 173(2)
_diffrn_detector 'CCD plate'
_diffrn_detector_area_resol_mean 9
_diffrn_measured_fraction_theta_full 0.996
_diffrn_measured_fraction_theta_max 0.996
_diffrn_measurement_device '95mm CCD camera on \k-goniostat'
_diffrn_measurement_device_type KappaCCD
_diffrn_measurement_method 'CCD rotation images, thick slices'
_diffrn_orient_matrix_type 'by Nonius Collect from scalepack cell'
_diffrn_radiation_monochromator 'horizonally mounted graphite crystal'
_diffrn_radiation_probe x-ray
_diffrn_radiation_source 'fine-focus sealed tube'
_diffrn_radiation_type MoK\a
_diffrn_radiation_wavelength 0.71073
_diffrn_reflns_av_R_equivalents 0.0616
_diffrn_reflns_av_sigmaI/netI 0.0455
_diffrn_reflns_limit_h_max 23
_diffrn_reflns_limit_h_min -23
_diffrn_reflns_limit_k_max 13
_diffrn_reflns_limit_k_min -13
_diffrn_reflns_limit_l_max 16
_diffrn_reflns_limit_l_min -16
_diffrn_reflns_number 18281
_diffrn_reflns_theta_full 28.29
_diffrn_reflns_theta_max 28.29
_diffrn_reflns_theta_min 2.36
_diffrn_source 'Enraf Nonius FR590'
_exptl_absorpt_coefficient_mu 0.451
_exptl_absorpt_correction_type none
_exptl_crystal_colour red
_exptl_crystal_density_diffrn 1.381
_exptl_crystal_density_method 'not measured'
_exptl_crystal_description rod
_exptl_crystal_F_000 960
_exptl_crystal_size_max 0.50
_exptl_crystal_size_mid 0.20
_exptl_crystal_size_min 0.20
_refine_diff_density_max 0.284
_refine_diff_density_min -0.262
_refine_diff_density_rms 0.049
_refine_ls_extinction_method none
_refine_ls_goodness_of_fit_ref 1.012
_refine_ls_hydrogen_treatment mixed
_refine_ls_matrix_type full
_refine_ls_number_parameters 177
_refine_ls_number_reflns 2742
_refine_ls_number_restraints 0
_refine_ls_restrained_S_all 1.012
_refine_ls_R_factor_all 0.0921
_refine_ls_R_factor_gt 0.0492
_refine_ls_shift/su_max 0.000
_refine_ls_shift/su_mean 0.000
_refine_ls_structure_factor_coef Fsqd
_refine_ls_weighting_details 'calc w=1/[\s^2^(Fo^2^)+(0.0635P)^2^+1.2475P] where P=(Fo^2^+2Fc^2^)/3'
_refine_ls_weighting_scheme calc
_refine_ls_wR_factor_gt 0.1130
_refine_ls_wR_factor_ref 0.1323
_reflns_number_gt 1766
_reflns_number_total 2742
_reflns_threshold_expression >2sigma(I)
_cod_data_source_file b500198f.txt
_cod_data_source_block c:\mydocu~1\papers\kazape~1\copyof~1\kthf
_cod_original_sg_symbol_H-M C_1_2/c_1
_cod_original_formula_sum 'C13 H12 K N O0.50'
_cod_database_code 7008246

loop_
_symmetry_equiv_pos_as_xyz
'x, y, z'
'-x, y, -z+1/2'
'x+1/2, y+1/2, z'
'-x+1/2, y+1/2, -z+1/2'
'-x, -y, -z'
'x, -y, z-1/2'
'-x+1/2, -y+1/2, -z'
'x+1/2, -y+1/2, z-1/2'

loop_
_atom_site_label
_atom_site_type_symbol
_atom_site_fract_x
_atom_site_fract_y
_atom_site_fract_z
_atom_site_U_iso_or_equiv
_atom_site_adp_type
_atom_site_occupancy
_atom_site_symmetry_multiplicity
_atom_site_calc_flag
_atom_site_refinement_flags
_atom_site_disorder_assembly
_atom_site_disorder_group
K1 K 0.37129(3) 0.04896(5) 0.20189(4) 0.04968(19) Uani 1 1 d . . .
N1 N 0.4829(3) -0.1195(6) 0.0675(4) 0.0438(12) Uani 0.50 1 d P . 1
C2 C 0.43262(15) -0.2195(2) 0.0997(2) 0.0578(6) Uani 1 1 d . . .
H2 H 0.4454 -0.2908 0.1490 0.069 Uiso 1 1 calc R A 1
C3 C 0.36099(14) -0.1815(2) 0.03833(19) 0.0544(6) Uani 1 1 d . . .
H3 H 0.3149 -0.2283 0.0407 0.065 Uiso 1 1 calc R . .
C4 C 0.36070(13) -0.0724(2) -0.02597(19) 0.0557(6) Uani 1 1 d . . .
H4 H 0.3152 -0.0366 -0.0704 0.067 Uiso 1 1 calc R . .
C5 C 0.43414(17) -0.0198(3) -0.0191(2) 0.0639(7) Uani 1 1 d . . .
C6 C 0.4994(3) -0.0548(6) 0.0322(4) 0.0444(10) Uani 0.50 1 d P . 2
C7 C 0.5021(4) -0.1652(7) 0.0997(5) 0.0474(15) Uani 0.50 1 d P . 2
H7 H 0.5491 -0.1990 0.1420 0.057 Uiso 0.50 1 calc PR . 2
C8 C 0.5626(2) -0.0990(4) 0.0922(3) 0.0461(10) Uani 0.50 1 d P . 1
H8 H 0.6027 -0.1449 0.1400 0.055 Uiso 0.50 1 calc PR . 1
N2 N 0.26906(18) 0.3015(4) 0.1287(5) 0.1075(14) Uani 0.50 1 d P B 4
C9 C 0.25188(16) 0.2699(3) 0.2290(3) 0.0720(8) Uani 1 1 d . B .
H9 H 0.2694 0.3189 0.2941 0.086 Uiso 1 1 calc R C 3
C10 C 0.20673(15) 0.1596(3) 0.2236(2) 0.0627(7) Uani 1 1 d . B .
H10 H 0.1914 0.1261 0.2867 0.075 Uiso 1 1 calc R . .
C11 C 0.18476(18) 0.0998(4) 0.1237(4) 0.0875(10) Uani 1 1 d . B .
H11 H 0.1538 0.0234 0.1083 0.105 Uiso 1 1 calc R D 3
C12 C 0.2228(7) 0.1864(12) 0.0336(13) 0.079(5) Uani 0.50 1 d P . 3
C13 C 0.2528(6) 0.2543(12) -0.0572(8) 0.070(3) Uani 0.50 1 d P . 3
C14 C 0.26906(18) 0.3015(4) 0.1287(5) 0.1075(14) Uani 0.50 1 d P . 3
H14 H 0.3011 0.3749 0.1239 0.129 Uiso 0.50 1 calc PR . 3
C15 C 0.2017(6) 0.1315(11) 0.0413(12) 0.069(4) Uani 0.50 1 d P . 4
C16 C 0.3070(3) 0.3875(5) 0.0676(4) 0.0545(12) Uani 0.50 1 d P . 4
H16 H 0.3381 0.4573 0.1028 0.065 Uiso 0.50 1 calc PR . 4
O1 O 0.5000 0.20913(19) 0.2500 0.0479(5) Uani 1 2 d S . .
C17 C 0.49326(16) 0.2914(2) 0.3423(2) 0.0605(6) Uani 1 1 d . . .
H17A H 0.5384 0.2791 0.4035 0.073 Uiso 1 1 calc R B .
H17B H 0.4457 0.2699 0.3686 0.073 Uiso 1 1 calc R . .
C18 C 0.4902(3) 0.4278(3) 0.3012(3) 0.1103(14) Uani 1 1 d . . .
H18A H 0.4374 0.4638 0.2950 0.132 Uiso 1 1 calc R . .
H18B H 0.5268 0.4833 0.3528 0.132 Uiso 1 1 calc R . .

loop_
_atom_site_aniso_label
_atom_site_aniso_U_11
_atom_site_aniso_U_22
_atom_site_aniso_U_33
_atom_site_aniso_U_23
_atom_site_aniso_U_13
_atom_site_aniso_U_12
K1 0.0402(3) 0.0559(3) 0.0527(3) -0.0069(2) 0.0092(2) 0.0018(2)
N1 0.039(3) 0.046(4) 0.044(3) -0.002(2) 0.002(2) 0.018(2)
C2 0.0594(15) 0.0588(14) 0.0578(15) -0.0066(11) 0.0180(12) -0.0028(12)
C3 0.0474(12) 0.0651(15) 0.0532(14) -0.0097(11) 0.0162(10) -0.0104(11)
C4 0.0447(12) 0.0747(16) 0.0444(13) -0.0085(11) 0.0021(10) 0.0177(11)
C5 0.0771(19) 0.0609(15) 0.0643(16) -0.0211(12) 0.0387(15) -0.0115(13)
C6 0.045(3) 0.049(3) 0.038(3) -0.002(2) 0.007(2) 0.010(2)
C7 0.042(3) 0.050(4) 0.051(4) -0.001(3) 0.010(3) 0.015(3)
C8 0.039(2) 0.050(2) 0.046(2) 0.0025(19) 0.0011(18) 0.011(2)
N2 0.0608(18) 0.084(2) 0.189(4) 0.073(3) 0.051(2) 0.0365(17)
C9 0.0583(15) 0.0655(17) 0.090(2) 0.0048(15) 0.0103(15) 0.0175(14)
C10 0.0609(15) 0.0703(16) 0.0604(16) 0.0163(13) 0.0205(12) 0.0198(13)
C11 0.0521(17) 0.089(2) 0.113(3) -0.026(2) -0.0028(18) 0.0234(16)
C12 0.073(10) 0.094(13) 0.056(8) -0.013(8) -0.018(6) 0.050(8)
C13 0.065(6) 0.094(9) 0.038(6) -0.015(4) -0.016(4) 0.053(6)
C14 0.0608(18) 0.084(2) 0.189(4) 0.073(3) 0.051(2) 0.0365(17)
C15 0.045(4) 0.087(8) 0.082(7) 0.021(6) 0.029(4) 0.023(4)
C16 0.040(2) 0.051(3) 0.067(3) -0.008(2) 0.000(2) 0.007(2)
O1 0.0498(12) 0.0455(11) 0.0505(13) 0.000 0.0155(10) 0.000
C17 0.0647(15) 0.0581(14) 0.0621(15) -0.0121(12) 0.0214(12) -0.0057(12)
C18 0.169(4) 0.0559(17) 0.121(3) -0.0137(17) 0.066(3) 0.013(2)

loop_
_atom_type_symbol
_atom_type_description
_atom_type_scat_dispersion_real
_atom_type_scat_dispersion_imag
_atom_type_scat_source
C C 0.0033 0.0016 'International Tables Vol C Tables 4.2.6.8 and 6.1.1.4'
H H 0.0000 0.0000 'International Tables Vol C Tables 4.2.6.8 and 6.1.1.4'
N N 0.0061 0.0033 'International Tables Vol C Tables 4.2.6.8 and 6.1.1.4'
K K 0.2009 0.2494 'International Tables Vol C Tables 4.2.6.8 and 6.1.1.4'
O O 0.0106 0.0060 'International Tables Vol C Tables 4.2.6.8 and 6.1.1.4'

loop_
_geom_angle_atom_site_label_1
_geom_angle_atom_site_label_2
_geom_angle_atom_site_label_3
_geom_angle
_geom_angle_site_symmetry_1
_geom_angle_site_symmetry_3
_geom_angle_publ_flag
O1 K1 C8 87.56(8) . 2_655 ?
O1 K1 C4 109.11(5) . . ?
C8 K1 C4 121.80(10) 2_655 . ?
O1 K1 C3 121.67(5) . . ?
C8 K1 C3 98.05(10) 2_655 . ?
C4 K1 C3 25.72(6) . . ?
O1 K1 C9 95.27(6) . . ?
C8 K1 C9 114.68(11) 2_655 . ?
C4 K1 C9 118.41(8) . . ?
C3 K1 C9 131.78(8) . . ?
O1 K1 N2 88.51(8) . . ?
C8 K1 N2 138.81(13) 2_655 . ?
C4 K1 N2 98.14(12) . . ?
C3 K1 N2 118.54(12) . . ?
C9 K1 N2 25.31(9) . . ?
O1 K1 C10 119.75(6) . . ?
C8 K1 C10 107.72(10) 2_655 . ?
C4 K1 C10 110.05(7) . . ?
C3 K1 C10 113.43(7) . . ?
C9 K1 C10 25.03(7) . . ?
N2 K1 C10 42.33(7) . . ?
O1 K1 C13 100.6(3) . 7 ?
C8 K1 C13 152.7(2) 2_655 7 ?
C4 K1 C13 80.30(15) . 7 ?
C3 K1 C13 99.52(16) . 7 ?
C9 K1 C13 39.17(17) . 7 ?
N2 K1 C13 19.05(14) . 7 ?
C10 K1 C13 45.8(2) . 7 ?
O1 K1 C5 84.27(5) . . ?
C8 K1 C5 118.41(10) 2_655 . ?
C4 K1 C5 25.16(7) . . ?
C3 K1 C5 42.39(6) . . ?
C9 K1 C5 126.82(8) . . ?
N2 K1 C5 101.92(11) . . ?
C10 K1 C5 128.93(8) . . ?
C13 K1 C5 88.46(19) 7 . ?
O1 K1 C11 134.54(8) . . ?
C8 K1 C11 121.43(12) 2_655 . ?
C4 K1 C11 85.80(8) . . ?
C3 K1 C11 90.47(7) . . ?
C9 K1 C11 42.69(8) . . ?
N2 K1 C11 46.28(9) . . ?
C10 K1 C11 24.40(7) . . ?
C13 K1 C11 38.1(3) 7 . ?
C5 K1 C11 106.43(9) . . ?
O1 K1 C2 104.70(5) . . ?
C8 K1 C2 79.16(10) 2_655 . ?
C4 K1 C2 42.97(6) . . ?
C3 K1 C2 24.83(6) . . ?
C9 K1 C2 156.40(7) . . ?
N2 K1 C2 141.05(12) . . ?
C10 K1 C2 135.02(7) . . ?
C13 K1 C2 122.68(15) 7 . ?
C5 K1 C2 45.27(7) . . ?
C11 K1 C2 114.08(7) . . ?
C8 N1 C2 133.5(5) . . ?
C8 N1 C5 115.4(5) . . ?
C2 N1 C5 110.9(4) . . ?
C8 N1 K1 119.3(3) . . ?
C2 N1 K1 76.3(2) . . ?
C5 N1 K1 73.6(2) . . ?
C7 C2 C3 127.6(4) . . ?
C7 C2 N1 26.8(2) . . ?
C3 C2 N1 100.9(3) . . ?
C7 C2 K1 91.8(3) . . ?
C3 C2 K1 69.25(13) . . ?
N1 C2 K1 78.1(2) . . ?
C4 C3 C2 116.1(2) . . ?
C4 C3 K1 76.13(13) . . ?
C2 C3 K1 85.92(14) . . ?
C3 C4 C5 112.9(2) . . ?
C3 C4 K1 78.15(13) . . ?
C5 C4 K1 84.99(14) . . ?
C3 C4 K1 129.61(15) . 6 ?
C5 C4 K1 77.92(15) . 6 ?
K1 C4 K1 151.44(9) . 6 ?
C6 C5 C4 132.1(4) . . ?
C6 C5 C6 61.4(5) . 5_655 ?
C4 C5 C6 166.3(4) . 5_655 ?
C6 C5 C8 112.8(4) . 5_655 ?
C4 C5 C8 115.0(3) . 5_655 ?
C6 C5 C8 51.4(3) 5_655 5_655 ?
C6 C5 N1 33.0(3) . . ?
C4 C5 N1 99.2(3) . . ?
C6 C5 N1 94.4(4) 5_655 . ?
C8 C5 N1 145.8(3) 5_655 . ?
C6 C5 K1 94.0(3) . . ?
C4 C5 K1 69.86(13) . . ?
C6 C5 K1 114.4(2) 5_655 . ?
C8 C5 K1 113.4(2) 5_655 . ?
N1 C5 K1 78.3(2) . . ?
C6 C5 K1 124.2(3) . 6 ?
C4 C5 K1 78.78(15) . 6 ?
C6 C5 K1 91.6(2) 5_655 6 ?
C8 C5 K1 60.56(19) 5_655 6 ?
N1 C5 K1 130.0(2) . 6 ?
K1 C5 K1 141.32(10) . 6 ?
C5 C6 C6 66.1(4) . 5_655 ?
C5 C6 C7 116.8(5) . . ?
C6 C6 C7 177.1(7) 5_655 . ?
C5 C6 C5 118.6(5) . 5_655 ?
C6 C6 C5 52.5(4) 5_655 5_655 ?
C7 C6 C5 124.7(4) . 5_655 ?
C2 C7 C6 114.5(5) . . ?
N1 C8 C5 98.7(4) . 5_655 ?
N1 C8 K1 117.4(3) . 2_655 ?
C5 C8 K1 93.1(2) 5_655 2_655 ?
C9 N2 C16 147.8(5) . . ?
C9 N2 K1 76.70(15) . . ?
C16 N2 K1 110.7(2) . . ?
C10 C9 N2 112.5(3) . . ?
C10 C9 K1 78.64(15) . . ?
N2 C9 K1 77.99(16) . . ?
C11 C10 C9 117.5(3) . . ?
C11 C10 K1 81.59(16) . . ?
C9 C10 K1 76.33(15) . . ?
C15 C11 C10 126.8(7) . . ?
C15 C11 C12 19.4(9) . . ?
C10 C11 C12 107.4(5) . . ?
C15 C11 K1 83.0(6) . . ?
C10 C11 K1 74.01(15) . . ?
C12 C11 K1 76.3(4) . . ?
C13 C12 C13 70.6(18) 7 . ?
C13 C12 C11 116(2) 7 . ?
C13 C12 C11 173.8(13) . . ?
C13 C12 C12 48.4(14) 7 7 ?
C13 C12 C12 22.2(5) . 7 ?
C11 C12 C12 164.0(14) . 7 ?
C13 C12 K1 77.5(12) 7 . ?
C13 C12 K1 108.2(6) . . ?
C11 C12 K1 74.1(4) . . ?
C12 C12 K1 99.3(7) 7 . ?
C12 C13 C14 146(3) 7 7 ?
C12 C13 C13 79.6(16) 7 7 ?
C14 C13 C13 134.8(19) 7 7 ?
C12 C13 C12 109.4(18) 7 . ?
C14 C13 C12 105.0(15) 7 . ?
C13 C13 C12 29.8(6) 7 . ?
C12 C13 K1 89.2(12) 7 7 ?
C14 C13 K1 77.3(5) 7 7 ?
C13 C13 K1 114.1(6) 7 7 ?
C12 C13 K1 113.5(5) . 7 ?
C11 C15 C16 147.7(11) . 7 ?
C11 C15 K1 76.6(6) . . ?
C16 C15 K1 117.7(6) 7 . ?
C15 C16 N2 119.0(5) 7 . ?
C17 O1 C17 109.2(2) 2_655 . ?
C17 O1 K1 111.81(11) 2_655 . ?
C17 O1 K1 108.31(11) . . ?
C17 O1 K1 108.31(11) 2_655 2_655 ?
C17 O1 K1 111.81(11) . 2_655 ?
K1 O1 K1 107.40(7) . 2_655 ?
O1 C17 C18 105.8(2) . . ?
O1 C17 K1 48.52(9) . . ?
C18 C17 K1 121.2(2) . . ?
C18 C18 C17 108.64(17) 2_655 . ?

loop_
_geom_bond_atom_site_label_1
_geom_bond_atom_site_label_2
_geom_bond_distance
_geom_bond_site_symmetry_2
_geom_bond_publ_flag
K1 O1 2.7648(13) . ?
K1 C8 3.000(4) 2_655 ?
K1 C4 3.073(2) . ?
K1 C3 3.097(2) . ?
K1 C9 3.157(3) . ?
K1 N2 3.173(3) . ?
K1 C10 3.186(2) . ?
K1 C13 3.233(8) 7 ?
K1 C5 3.260(2) . ?
K1 C11 3.278(3) . ?
K1 C2 3.304(2) . ?
N1 C8 1.392(7) . ?
N1 C2 1.466(7) . ?
N1 C5 1.600(6) . ?
C2 C7 1.349(7) . ?
C2 C3 1.391(4) . ?
C3 C4 1.373(3) . ?
C4 C5 1.391(4) . ?
C4 K1 3.450(2) 6 ?
C5 C6 1.249(6) . ?
C5 C6 1.439(6) 5_655 ?
C5 C8 1.527(5) 5_655 ?
C5 K1 3.439(3) 6 ?
C6 C6 1.383(12) 5_655 ?
C6 C7 1.403(8) . ?
C6 C5 1.439(6) 5_655 ?
C8 C5 1.527(5) 5_655 ?
C8 K1 3.000(4) 2_655 ?
N2 C9 1.387(5) . ?
N2 C16 1.422(6) . ?
C9 C10 1.375(4) . ?
C10 C11 1.369(4) . ?
C11 C15 1.176(12) . ?
C11 C12 1.679(16) . ?
C12 C13 0.766(12) 7 ?
C12 C13 1.517(16) . ?
C12 C12 1.91(3) 7 ?
C13 C12 0.766(12) 7 ?
C13 C14 1.062(8) 7 ?
C13 C13 1.45(2) 7 ?
C13 K1 3.233(8) 7 ?
C15 C16 1.350(15) 7 ?
C16 C15 1.350(15) 7 ?
O1 C17 1.452(3) 2_655 ?
O1 C17 1.452(3) . ?
O1 K1 2.7648(13) 2_655 ?
C17 C18 1.483(4) . ?
C18 C18 1.393(7) 2_655 ?
